data_7062078
loop_
_publ_author_name
'Wu, Yu-Li'
'Hou, Guo-Liang'
'Cui, Hai-Xia'
'Chen, Lei'
'Zhou, Hui-Di'
'Chen, Jian-Min'

_publ_section_title
;
 Development and mechanism of a fluorescent probe for a Mn(ii) ionic
 complex capable of recognizing chloroform vapor molecules
;
_journal_issue 47
_journal_name_full 'New Journal of Chemistry'
_journal_page_first 22509
_journal_page_last 22512
_journal_paper_doi 10.1039/D2NJ04869H
_journal_volume 46
_journal_year 2022
_chemical_formula_moiety 'Br4 Mn1, 2(C19 H18 P1), C1 H1 Cl3'
_chemical_formula_sum 'C39 H37 Br4 Cl3 Mn P2'
_chemical_formula_weight 1048.55
_space_group_crystal_system trigonal
_space_group_IT_number 159
_space_group_name_Hall 'P 3 -2c'
_space_group_name_H-M_alt 'P 3 1 c'
_atom_sites_solution_hydrogens geom
_atom_sites_solution_primary dual
_audit_block_doi 10.5517/ccdc.csd.cc2c9jw3
_audit_creation_date 2022-10-21
_audit_creation_method
;
Olex2 1.3
(compiled 2020.11.12 svn.r5f609507 for OlexSys, GUI svn.r6408)
;
_audit_update_record
;
2022-11-02 deposited with the CCDC.	2022-11-04 downloaded from the CCDC.
;
_cell_angle_alpha 90
_cell_angle_beta 90
_cell_angle_gamma 120
_cell_formula_units_Z 4
_cell_length_a 10.852(4)
_cell_length_b 10.852(4)
_cell_length_c 41.832(14)
_cell_measurement_reflns_used 3409
_cell_measurement_temperature 296(2)
_cell_measurement_theta_max 20.00
_cell_measurement_theta_min 2.22
_cell_volume 4266(3)
_computing_cell_refinement 'SAINT v7.68A (Bruker, 2009)'
_computing_data_collection 'Bruker SMART APEX II'
_computing_data_reduction 'SAINT v7.68A (Bruker, 2009)'
_computing_molecular_graphics 'Olex2 1.3 (Dolomanov et al., 2009)'
_computing_publication_material 'Olex2 1.3 (Dolomanov et al., 2009)'
_computing_structure_refinement 'XL  (Sheldrick, 2008)'
_computing_structure_solution 'SHELXT 2018/2 (Sheldrick, 2018)'
_diffrn_ambient_temperature 296.15
_diffrn_detector_area_resol_mean 'fine-focus sealed tube'
_diffrn_measured_fraction_theta_full 1.000
_diffrn_measured_fraction_theta_max 1.000
_diffrn_measurement_device_type 'Bruker APEX-II CCD'
_diffrn_measurement_method '\f and \w scans'
_diffrn_radiation_monochromator graphite
_diffrn_radiation_type MoK\a
_diffrn_radiation_wavelength 0.71073
_diffrn_reflns_av_R_equivalents 0.0556
_diffrn_reflns_av_unetI/netI 0.0587
_diffrn_reflns_Laue_measured_fraction_full 1.000
_diffrn_reflns_Laue_measured_fraction_max 1.000
_diffrn_reflns_limit_h_max 12
_diffrn_reflns_limit_h_min -7
_diffrn_reflns_limit_k_max 12
_diffrn_reflns_limit_k_min -12
_diffrn_reflns_limit_l_max 49
_diffrn_reflns_limit_l_min -49
_diffrn_reflns_number 20862
_diffrn_reflns_point_group_measured_fraction_full 0.998
_diffrn_reflns_point_group_measured_fraction_max 0.998
_diffrn_reflns_theta_full 25.022
_diffrn_reflns_theta_max 25.022
_diffrn_reflns_theta_min 1.947
_diffrn_source_current 0.0
_diffrn_source_power 0.0
_diffrn_source_voltage 0.0
_diffrn_standards_number 0
_exptl_absorpt_coefficient_mu 4.346
_exptl_absorpt_correction_T_max 0.7462
_exptl_absorpt_correction_T_min 0.5147
_exptl_absorpt_correction_type none
_exptl_absorpt_process_details
;
SADABS-2008/1 (Bruker,2008) was used for absorption correction.
wR2(int) was 0.1200 before and 0.0515 after correction.
The Ratio of minimum to maximum transmission is 0.6898.
The \l/2 correction factor is 0.0015.
;
_exptl_crystal_colour colorless
_exptl_crystal_density_diffrn 1.633
_exptl_crystal_description block
_exptl_crystal_F_000 2068
_exptl_crystal_size_max 0.3
_exptl_crystal_size_mid 0.2
_exptl_crystal_size_min 0.2
_refine_diff_density_max 0.413
_refine_diff_density_min -0.471
_refine_diff_density_rms 0.052
_refine_ls_abs_structure_details
;
 Refined as an inversion twin.
;
_refine_ls_abs_structure_Flack 0.19(2)
_refine_ls_extinction_method none
_refine_ls_goodness_of_fit_ref 1.016
_refine_ls_hydrogen_treatment constr
_refine_ls_matrix_type full
_refine_ls_number_parameters 252
_refine_ls_number_reflns 5040
_refine_ls_number_restraints 13
_refine_ls_restrained_S_all 1.021
_refine_ls_R_factor_all 0.0887
_refine_ls_R_factor_gt 0.0444
_refine_ls_shift/su_max 0.000
_refine_ls_shift/su_mean 0.000
_refine_ls_structure_factor_coef Fsqd
_refine_ls_weighting_details 'w=1/[\s^2^(Fo^2^)+(0.0353P)^2^+3.6402P] where P=(Fo^2^+2Fc^2^)/3'
_refine_ls_weighting_scheme calc
_refine_ls_wR_factor_gt 0.0911
_refine_ls_wR_factor_ref 0.1060
_reflns_Friedel_coverage 0.993
_reflns_Friedel_fraction_full 0.997
_reflns_Friedel_fraction_max 0.997
_reflns_number_gt 3127
_reflns_number_total 5040
_reflns_threshold_expression 'I > 2\s(I)'
_cod_data_source_file d2nj04869h2.cif
_cod_data_source_block 2_a
_cod_depositor_comments 'Adding full bibliography for 7062077--7062078.cif.'
_cod_database_code 7062078
_shelx_shelxl_version_number 2018/3
_shelx_space_group_comment
;
The symmetry employed for this shelxl refinement is uniquely defined
by the following loop, which should always be used as a source of
symmetry information in preference to the above space-group names.
They are only intended as comments.
;
_shelx_estimated_absorpt_t_max 0.477
_shelx_estimated_absorpt_t_min 0.356
_olex2_refinement_description
;
1. Twinned data refinement
 Scales: 0.81414
 0.18586
2. Uiso/Uaniso restraints and constraints
Uanis(C27) \\sim Ueq: with sigma of 0.01 and sigma for terminal atoms of 0.02
Uanis(C22) \\sim Ueq: with sigma of 0.01 and sigma for terminal atoms of 0.02
3. Others
 Fixed Sof: H28A(0.3333) H28B(0.3333) H28C(0.3333) H21A(0.3333) H21B(0.3333)
 H21C(0.3333) H14A(0.3333) H14B(0.3333) H14C(0.3333) H7A(0.3333) H7B(0.3333)
 H7C(0.3333)
4.a Ternary CH refined with riding coordinates:
 C29(H29), C30(H30)
4.b Aromatic/amide H refined with riding coordinates:
 C10(H10), C9(H9), C8(H8), C13(H13), C12(H12), C2(H2), C1(H1), C6(H6), C5(H5),
 C3(H3), C17(H17), C15(H15), C16(H16), C20(H20), C18(H18), C23(H23), C22(H22),
 C27(H27), C26(H26), C24(H24)
4.c Fitted hexagon refined as free rotating group:
 C11(C10,C9,C8,C13,C12), C2(C1,C6,C5,C4,C3), C17(C15,C16,C20,C19,C18), C23(C22,
 C27,C26,C25,C24)
4.d Idealised Me refined as rotating group:
 C28(H28A,H28B,H28C), C21(H21A,H21B,H21C), C14(H14A,H14B,H14C), C7(H7A,H7B,H7C)
;
_olex2_submission_special_instructions 'No special instructions were received'

loop_
_space_group_symop_operation_xyz
'x, y, z'
'-y, x-y, z'
'-x+y, -x, z'
'y, x, z+1/2'
'x-y, -y, z+1/2'
'-x, -x+y, z+1/2'

loop_
_atom_site_label
_atom_site_type_symbol
_atom_site_fract_x
_atom_site_fract_y
_atom_site_fract_z
_atom_site_U_iso_or_equiv
_atom_site_adp_type
_atom_site_occupancy
_atom_site_site_symmetry_order
_atom_site_calc_flag
_atom_site_refinement_flags_posn
_atom_site_refinement_flags_adp
_atom_site_refinement_flags_occupancy
_atom_site_disorder_assembly
_atom_site_disorder_group
Br4 Br 0.44872(15) 0.11614(15) 0.20818(3) 0.0854(4) Uani 1 1 d . . . . .
Br1 Br 0.21834(15) 0.21725(15) 0.44905(3) 0.0843(4) Uani 1 1 d . . . . .
Br2 Br 0.000000 0.000000 0.36936(5) 0.0935(8) Uani 1 3 d S T P . .
Br3 Br 0.666667 0.333333 0.28809(5) 0.0979(9) Uani 1 3 d S T P . .
Mn1 Mn 0.000000 0.000000 0.42816(8) 0.0645(10) Uani 1 3 d S T P . .
Mn2 Mn 0.666667 0.333333 0.22939(8) 0.0671(10) Uani 1 3 d S T P . .
P007 P 0.333333 -0.333333 0.40330(11) 0.0495(11) Uani 1 3 d S T P . .
P008 P 0.666667 0.333333 0.48751(12) 0.0561(13) Uani 1 3 d S T P . .
P009 P 0.333333 -0.333333 0.25393(11) 0.0493(11) Uani 1 3 d S T P . .
P00A P 0.000000 0.000000 0.16837(12) 0.0600(14) Uani 1 3 d S T P . .
Cl1 Cl 0.5010(5) 0.2085(5) 0.11465(15) 0.1478(19) Uani 1 1 d . . . . .
Cl2 Cl 0.0026(6) -0.1485(6) 0.54437(17) 0.179(2) Uani 1 1 d . . . . .
C11 C 0.4030(7) -0.1568(6) 0.38928(16) 0.047(2) Uani 1 1 d G . . . .
C10 C 0.5083(7) -0.1024(7) 0.36596(16) 0.058(3) Uani 1 1 d G . . . .
H10 H 0.548260 -0.155922 0.358870 0.070 Uiso 1 1 calc R U . . .
C9 C 0.5539(7) 0.0319(7) 0.35323(16) 0.066(3) Uani 1 1 d G . . . .
H9 H 0.624415 0.068302 0.337625 0.079 Uiso 1 1 calc R U . . .
C8 C 0.4942(8) 0.1119(6) 0.36382(19) 0.066(3) Uani 1 1 d G . . . .
H8 H 0.524751 0.201810 0.355304 0.079 Uiso 1 1 calc R U . . .
C13 C 0.3889(8) 0.0576(8) 0.3871(2) 0.072(4) Uani 1 1 d G . . . .
H13 H 0.348931 0.111095 0.394229 0.086 Uiso 1 1 calc R U . . .
C12 C 0.3433(7) -0.0768(8) 0.39987(16) 0.063(3) Uani 1 1 d G . . . .
H12 H 0.272774 -0.113130 0.415475 0.076 Uiso 1 1 calc R U . . .
C2 C 0.6982(7) -0.1888(8) 0.30439(16) 0.066(3) Uani 1 1 d G . . . .
H2 H 0.734093 -0.223205 0.320044 0.079 Uiso 1 1 calc R U . . .
C1 C 0.7786(6) -0.0489(7) 0.29394(19) 0.073(4) Uani 1 1 d G . . . .
H1 H 0.868194 0.010280 0.302602 0.088 Uiso 1 1 calc R U . . .
C6 C 0.7250(7) 0.0025(5) 0.2705(2) 0.068(4) Uani 1 1 d G . . . .
H6 H 0.778741 0.096112 0.263552 0.082 Uiso 1 1 calc R U . . .
C5 C 0.5910(7) -0.0859(7) 0.25760(15) 0.060(3) Uani 1 1 d G . . . .
H5 H 0.555188 -0.051539 0.241943 0.072 Uiso 1 1 calc R U . . .
C4 C 0.5107(6) -0.2258(6) 0.26805(15) 0.048(2) Uani 1 1 d G . . . .
C3 C 0.5643(7) -0.2773(6) 0.29144(16) 0.055(3) Uani 1 1 d G . . . .
H3 H 0.510536 -0.370859 0.298434 0.066 Uiso 1 1 calc R U . . .
C29 C 0.666667 0.333333 0.1277(5) 0.087(7) Uani 1 3 d S T P . .
H29 H 0.666671 0.333336 0.151141 0.104 Uiso 1 3 calc R U P . .
C28 C 0.000000 0.000000 0.2109(7) 0.112(14) Uani 1 3 d S T P . .
H28A H 0.090677 0.017230 0.218519 0.167 Uiso 0.3333 1 calc R U P . .
H28B H -0.073447 -0.090677 0.218519 0.167 Uiso 0.3333 1 calc R U P . .
H28C H -0.017230 0.073447 0.218519 0.167 Uiso 0.3333 1 calc R U P . .
C17 C 0.5130(9) -0.0204(9) 0.5421(2) 0.093(5) Uani 1 1 d G . . . .
H17 H 0.541921 -0.051217 0.559784 0.112 Uiso 1 1 calc R U . . .
C15 C 0.3798(8) -0.1078(7) 0.5286(2) 0.090(5) Uani 1 1 d G . . . .
H15 H 0.319707 -0.196979 0.537358 0.108 Uiso 1 1 calc R U . . .
C16 C 0.3366(7) -0.0617(9) 0.5021(2) 0.083(4) Uani 1 1 d G . . . .
H16 H 0.247506 -0.120168 0.493145 0.099 Uiso 1 1 calc R U . . .
C20 C 0.4265(9) 0.0716(10) 0.48908(17) 0.071(4) Uani 1 1 d G . . . .
H20 H 0.397517 0.102405 0.471357 0.085 Uiso 1 1 calc R U . . .
C19 C 0.5596(8) 0.1589(7) 0.50252(18) 0.055(3) Uani 1 1 d G . . . .
C18 C 0.6029(7) 0.1129(8) 0.52901(19) 0.072(3) Uani 1 1 d G . . . .
H18 H 0.691934 0.171360 0.537995 0.087 Uiso 1 1 calc R U . . .
C23 C 0.1990(8) -0.1552(10) 0.1143(2) 0.095(5) Uani 1 1 d G . . . .
H23 H 0.258430 -0.126517 0.096557 0.114 Uiso 1 1 calc R U . . .
C22 C 0.1533(10) -0.2881(9) 0.1279(2) 0.097(5) Uani 1 1 d G U . . .
H22 H 0.182271 -0.348382 0.119143 0.117 Uiso 1 1 calc R U . . .
C27 C 0.0645(10) -0.3309(7) 0.1544(2) 0.094(4) Uani 1 1 d G U . . .
H27 H 0.033954 -0.419839 0.163473 0.113 Uiso 1 1 calc R U . . .
C26 C 0.0212(8) -0.2408(9) 0.16745(18) 0.085(5) Uani 1 1 d G . . . .
H26 H -0.038205 -0.269432 0.185216 0.102 Uiso 1 1 calc R U . . .
C25 C 0.0669(8) -0.1079(8) 0.15391(18) 0.055(3) Uani 1 1 d G . . . .
C24 C 0.1557(8) -0.0650(7) 0.12735(19) 0.075(4) Uani 1 1 d G . . . .
H24 H 0.186269 0.023892 0.118300 0.091 Uiso 1 1 calc R U . . .
C21 C 0.666667 0.333333 0.4453(6) 0.102(11) Uani 1 3 d S T P . .
H21A H 0.661583 0.247500 0.437607 0.152 Uiso 0.3333 1 calc R U P . .
H21B H 0.752500 0.414083 0.437607 0.152 Uiso 0.3333 1 calc R U P . .
H21C H 0.585917 0.338416 0.437607 0.152 Uiso 0.3333 1 calc R U P . .
C14 C 0.333333 -0.333333 0.4461(5) 0.083(9) Uani 1 3 d S T P . .
H14A H 0.426386 -0.265297 0.453735 0.125 Uiso 0.3333 1 calc R U P . .
H14B H 0.308316 -0.426386 0.453735 0.125 Uiso 0.3333 1 calc R U P . .
H14C H 0.265297 -0.308316 0.453735 0.125 Uiso 0.3333 1 calc R U P . .
C7 C 0.333333 -0.333333 0.2115(5) 0.075(7) Uani 1 3 d S T P . .
H7A H 0.361633 -0.239458 0.203840 0.112 Uiso 0.3333 1 calc R U P . .
H7B H 0.239458 -0.398909 0.203840 0.112 Uiso 0.3333 1 calc R U P . .
H7C H 0.398909 -0.361633 0.203840 0.112 Uiso 0.3333 1 calc R U P . .
C30 C 0.000000 0.000000 0.5310(6) 0.113(10) Uani 1 3 d S T P . .
H30 H 0.000000 0.000003 0.507609 0.135 Uiso 1 3 calc R U P . .

loop_
_atom_site_aniso_label
_atom_site_aniso_U_11
_atom_site_aniso_U_22
_atom_site_aniso_U_33
_atom_site_aniso_U_23
_atom_site_aniso_U_13
_atom_site_aniso_U_12
Br4 0.0878(9) 0.0820(9) 0.0937(10) -0.0147(8) -0.0261(8) 0.0478(8)
Br1 0.0851(9) 0.0831(9) 0.0911(9) -0.0199(8) -0.0251(8) 0.0468(9)
Br2 0.1169(13) 0.1169(13) 0.0468(13) 0.000 0.000 0.0584(7)
Br3 0.1229(14) 0.1229(14) 0.0479(14) 0.000 0.000 0.0615(7)
Mn1 0.0735(15) 0.0735(15) 0.046(2) 0.000 0.000 0.0367(8)
Mn2 0.0761(15) 0.0761(15) 0.049(2) 0.000 0.000 0.0381(8)
P007 0.0512(16) 0.0512(16) 0.046(3) 0.000 0.000 0.0256(8)
P008 0.062(2) 0.062(2) 0.044(3) 0.000 0.000 0.0311(10)
P009 0.0510(17) 0.0510(17) 0.046(3) 0.000 0.000 0.0255(8)
P00A 0.064(2) 0.064(2) 0.053(3) 0.000 0.000 0.0318(11)
Cl1 0.089(3) 0.122(3) 0.210(5) -0.023(4) 0.023(3) 0.035(3)
Cl2 0.193(6) 0.136(4) 0.229(7) 0.014(4) 0.048(5) 0.098(4)
C11 0.047(6) 0.045(6) 0.051(6) -0.002(5) 0.001(5) 0.024(5)
C10 0.061(7) 0.046(7) 0.069(8) -0.005(6) 0.005(6) 0.027(6)
C9 0.054(7) 0.057(8) 0.078(8) 0.003(6) 0.008(6) 0.021(6)
C8 0.064(8) 0.039(7) 0.087(9) 0.002(6) -0.011(7) 0.020(6)
C13 0.059(8) 0.061(9) 0.099(11) -0.019(9) -0.010(8) 0.033(8)
C12 0.064(8) 0.062(8) 0.066(8) 0.000(6) 0.012(6) 0.033(7)
C2 0.050(7) 0.080(9) 0.076(8) -0.004(7) -0.005(6) 0.039(7)
C1 0.046(7) 0.058(8) 0.111(11) 0.003(7) -0.001(7) 0.024(6)
C6 0.056(9) 0.046(8) 0.094(11) 0.017(6) 0.020(8) 0.019(7)
C5 0.058(7) 0.053(7) 0.073(8) 0.009(6) 0.013(6) 0.032(6)
C4 0.045(6) 0.048(6) 0.052(6) 0.002(5) 0.008(5) 0.024(5)
C3 0.051(7) 0.051(6) 0.057(7) 0.010(5) 0.001(5) 0.021(6)
C29 0.104(12) 0.104(12) 0.052(14) 0.000 0.000 0.052(6)
C28 0.13(2) 0.13(2) 0.07(2) 0.000 0.000 0.067(11)
C17 0.069(9) 0.056(9) 0.151(14) 0.023(8) -0.002(9) 0.028(7)
C15 0.053(8) 0.039(7) 0.172(15) 0.003(8) 0.013(8) 0.018(6)
C16 0.052(8) 0.069(9) 0.127(12) -0.029(9) -0.013(8) 0.031(8)
C20 0.060(8) 0.082(9) 0.070(9) -0.017(7) -0.021(7) 0.035(7)
C19 0.055(7) 0.054(7) 0.058(7) -0.014(6) -0.011(6) 0.029(6)
C18 0.054(8) 0.054(8) 0.097(10) 0.009(7) -0.009(7) 0.018(6)
C23 0.080(10) 0.075(10) 0.137(13) -0.004(9) 0.012(9) 0.045(9)
C22 0.080(8) 0.079(9) 0.141(11) -0.014(8) -0.026(8) 0.046(7)
C27 0.095(9) 0.065(8) 0.123(10) 0.009(7) -0.030(8) 0.041(7)
C26 0.070(10) 0.069(9) 0.108(12) 0.026(9) -0.002(8) 0.029(7)
C25 0.042(6) 0.051(7) 0.071(8) 0.003(6) -0.014(5) 0.023(5)
C24 0.070(8) 0.056(7) 0.107(10) 0.011(7) 0.026(8) 0.036(7)
C21 0.130(17) 0.130(17) 0.044(16) 0.000 0.000 0.065(9)
C14 0.109(15) 0.109(15) 0.031(14) 0.000 0.000 0.055(7)
C7 0.085(11) 0.085(11) 0.054(15) 0.000 0.000 0.043(6)
C30 0.144(17) 0.144(17) 0.050(15) 0.000 0.000 0.072(8)

loop_
_atom_type_symbol
_atom_type_description
_atom_type_scat_dispersion_real
_atom_type_scat_dispersion_imag
_atom_type_scat_source
C C 0.0033 0.0016 'International Tables Vol C Tables 4.2.6.8 and 6.1.1.4'
H H 0.0000 0.0000 'International Tables Vol C Tables 4.2.6.8 and 6.1.1.4'
Br Br -0.2901 2.4595 'International Tables Vol C Tables 4.2.6.8 and 6.1.1.4'
Cl Cl 0.1484 0.1585 'International Tables Vol C Tables 4.2.6.8 and 6.1.1.4'
Mn Mn 0.3368 0.7283 'International Tables Vol C Tables 4.2.6.8 and 6.1.1.4'
P P 0.1023 0.0942 'International Tables Vol C Tables 4.2.6.8 and 6.1.1.4'

loop_
_geom_angle_atom_site_label_1
_geom_angle_atom_site_label_2
_geom_angle_atom_site_label_3
_geom_angle
_geom_angle_site_symmetry_1
_geom_angle_site_symmetry_3
_geom_angle_publ_flag
Br1 Mn1 Br1 108.64(8) 2 . ?
Br1 Mn1 Br1 108.64(8) 3 . ?
Br1 Mn1 Br1 108.64(8) 3 2 ?
Br2 Mn1 Br1 110.29(8) . . ?
Br2 Mn1 Br1 110.29(8) . 2 ?
Br2 Mn1 Br1 110.29(8) . 3 ?
Br4 Mn2 Br4 108.32(8) 2_655 . ?
Br4 Mn2 Br4 108.32(8) 3_665 . ?
Br4 Mn2 Br4 108.32(8) 2_655 3_665 ?
Br3 Mn2 Br4 110.60(8) . . ?
Br3 Mn2 Br4 110.59(8) . 2_655 ?
Br3 Mn2 Br4 110.59(8) . 3_665 ?
C11 P007 C11 109.6(3) 2_545 . ?
C11 P007 C11 109.6(3) 2_545 3_655 ?
C11 P007 C11 109.6(3) . 3_655 ?
C11 P007 C14 109.3(3) . . ?
C11 P007 C14 109.3(3) 3_655 . ?
C11 P007 C14 109.3(3) 2_545 . ?
C19 P008 C19 108.1(6) . 2_655 ?
C19 P008 C19 108.1(6) . 3_665 ?
C19 P008 C19 108.1(6) 2_655 3_665 ?
C21 P008 C19 110.8(6) . 2_655 ?
C21 P008 C19 110.8(6) . 3_665 ?
C21 P008 C19 110.8(3) . . ?
C4 P009 C4 109.6(5) . 2_545 ?
C4 P009 C4 109.6(5) . 3_655 ?
C4 P009 C4 109.6(5) 2_545 3_655 ?
C7 P009 C4 109.4(6) . 3_655 ?
C7 P009 C4 109.4(5) . 2_545 ?
C7 P009 C4 109.4(3) . . ?
C25 P00A C28 110.0(6) 3 . ?
C25 P00A C28 110.0(3) . . ?
C25 P00A C28 110.0(6) 2 . ?
C25 P00A C25 108.9(6) . 3 ?
C25 P00A C25 108.9(6) 3 2 ?
C25 P00A C25 108.9(6) . 2 ?
C10 C11 P007 120.5(4) . . ?
C10 C11 C12 120.0 . . ?
C12 C11 P007 119.3(4) . . ?
C11 C10 H10 120.0 . . ?
C9 C10 C11 120.0 . . ?
C9 C10 H10 120.0 . . ?
C10 C9 H9 120.0 . . ?
C8 C9 C10 120.0 . . ?
C8 C9 H9 120.0 . . ?
C9 C8 H8 120.0 . . ?
C9 C8 C13 120.0 . . ?
C13 C8 H8 120.0 . . ?
C8 C13 H13 120.0 . . ?
C8 C13 C12 120.0 . . ?
C12 C13 H13 120.0 . . ?
C11 C12 H12 120.0 . . ?
C13 C12 C11 120.0 . . ?
C13 C12 H12 120.0 . . ?
C1 C2 H2 120.0 . . ?
C1 C2 C3 120.0 . . ?
C3 C2 H2 120.0 . . ?
C2 C1 H1 120.0 . . ?
C6 C1 C2 120.0 . . ?
C6 C1 H1 120.0 . . ?
C1 C6 H6 120.0 . . ?
C1 C6 C5 120.0 . . ?
C5 C6 H6 120.0 . . ?
C6 C5 H5 120.0 . . ?
C4 C5 C6 120.0 . . ?
C4 C5 H5 120.0 . . ?
C5 C4 P009 119.6(4) . . ?
C3 C4 P009 120.2(4) . . ?
C3 C4 C5 120.0 . . ?
C2 C3 H3 120.0 . . ?
C4 C3 C2 120.0 . . ?
C4 C3 H3 120.0 . . ?
Cl1 C29 Cl1 110.3(7) . 3_665 ?
Cl1 C29 Cl1 110.3(7) . 2_655 ?
Cl1 C29 Cl1 110.3(7) 2_655 3_665 ?
Cl1 C29 H29 108.6 2_655 . ?
Cl1 C29 H29 108.6 3_665 . ?
Cl1 C29 H29 108.6 . . ?
P00A C28 H28A 109.5 . . ?
P00A C28 H28B 109.5 . . ?
P00A C28 H28C 109.5 . . ?
H28A C28 H28B 109.5 . . ?
H28A C28 H28C 109.5 . . ?
H28B C28 H28C 109.5 . . ?
C15 C17 H17 120.0 . . ?
C15 C17 C18 120.0 . . ?
C18 C17 H17 120.0 . . ?
C17 C15 H15 120.0 . . ?
C16 C15 C17 120.0 . . ?
C16 C15 H15 120.0 . . ?
C15 C16 H16 120.0 . . ?
C15 C16 C20 120.0 . . ?
C20 C16 H16 120.0 . . ?
C16 C20 H20 120.0 . . ?
C19 C20 C16 120.0 . . ?
C19 C20 H20 120.0 . . ?
C20 C19 P008 119.3(5) . . ?
C20 C19 C18 120.0 . . ?
C18 C19 P008 120.5(5) . . ?
C17 C18 H18 120.0 . . ?
C19 C18 C17 120.0 . . ?
C19 C18 H18 120.0 . . ?
C22 C23 H23 120.0 . . ?
C22 C23 C24 120.0 . . ?
C24 C23 H23 120.0 . . ?
C23 C22 H22 120.0 . . ?
C23 C22 C27 120.0 . . ?
C27 C22 H22 120.0 . . ?
C22 C27 H27 120.0 . . ?
C26 C27 C22 120.0 . . ?
C26 C27 H27 120.0 . . ?
C27 C26 H26 120.0 . . ?
C27 C26 C25 120.0 . . ?
C25 C26 H26 120.0 . . ?
C26 C25 P00A 119.8(5) . . ?
C24 C25 P00A 119.9(5) . . ?
C24 C25 C26 120.0 . . ?
C23 C24 H24 120.0 . . ?
C25 C24 C23 120.0 . . ?
C25 C24 H24 120.0 . . ?
P008 C21 H21A 109.5 . . ?
P008 C21 H21B 109.5 . . ?
P008 C21 H21C 109.5 . . ?
H21A C21 H21B 109.5 . . ?
H21A C21 H21C 109.5 . . ?
H21B C21 H21C 109.5 . . ?
P007 C14 H14A 109.5 . . ?
P007 C14 H14B 109.5 . . ?
P007 C14 H14C 109.5 . . ?
H14A C14 H14B 109.5 . . ?
H14A C14 H14C 109.5 . . ?
H14B C14 H14C 109.5 . . ?
P009 C7 H7A 109.5 . . ?
P009 C7 H7B 109.5 . . ?
P009 C7 H7C 109.5 . . ?
H7A C7 H7B 109.5 . . ?
H7A C7 H7C 109.5 . . ?
H7B C7 H7C 109.5 . . ?
Cl2 C30 Cl2 110.0(8) . 2 ?
Cl2 C30 Cl2 110.0(8) 2 3 ?
Cl2 C30 Cl2 110.0(8) . 3 ?
Cl2 C30 H30 108.9 . . ?
Cl2 C30 H30 108.9 3 . ?
Cl2 C30 H30 108.9 2 . ?

loop_
_geom_bond_atom_site_label_1
_geom_bond_atom_site_label_2
_geom_bond_distance
_geom_bond_site_symmetry_2
_geom_bond_publ_flag
Br4 Mn2 2.5222(19) . ?
Br1 Mn1 2.5199(19) . ?
Br2 Mn1 2.459(4) . ?
Br3 Mn2 2.455(4) . ?
P007 C11 1.772(5) 3_655 ?
P007 C11 1.772(5) . ?
P007 C11 1.772(5) 2_545 ?
P007 C14 1.79(2) . ?
P008 C19 1.768(9) 2_655 ?
P008 C19 1.768(6) . ?
P008 C19 1.768(10) 3_665 ?
P008 C21 1.77(3) . ?
P009 C4 1.780(8) 3_655 ?
P009 C4 1.780(5) . ?
P009 C4 1.780(9) 2_545 ?
P009 C7 1.78(2) . ?
P00A C28 1.78(3) . ?
P00A C25 1.764(10) 3 ?
P00A C25 1.764(6) . ?
P00A C25 1.764(10) 2 ?
Cl1 C29 1.712(9) . ?
Cl2 C30 1.719(10) . ?
C11 C10 1.3900 . ?
C11 C12 1.3900 . ?
C10 H10 0.9300 . ?
C10 C9 1.3900 . ?
C9 H9 0.9300 . ?
C9 C8 1.3900 . ?
C8 H8 0.9300 . ?
C8 C13 1.3900 . ?
C13 H13 0.9300 . ?
C13 C12 1.3900 . ?
C12 H12 0.9300 . ?
C2 H2 0.9300 . ?
C2 C1 1.3900 . ?
C2 C3 1.3900 . ?
C1 H1 0.9300 . ?
C1 C6 1.3900 . ?
C6 H6 0.9300 . ?
C6 C5 1.3900 . ?
C5 H5 0.9300 . ?
C5 C4 1.3900 . ?
C4 C3 1.3900 . ?
C3 H3 0.9300 . ?
C29 H29 0.9800 . ?
C28 H28A 0.9600 . ?
C28 H28B 0.9600 . ?
C28 H28C 0.9600 . ?
C17 H17 0.9300 . ?
C17 C15 1.3900 . ?
C17 C18 1.3900 . ?
C15 H15 0.9300 . ?
C15 C16 1.3900 . ?
C16 H16 0.9300 . ?
C16 C20 1.3900 . ?
C20 H20 0.9300 . ?
C20 C19 1.3900 . ?
C19 C18 1.3900 . ?
C18 H18 0.9300 . ?
C23 H23 0.9300 . ?
C23 C22 1.3900 . ?
C23 C24 1.3900 . ?
C22 H22 0.9300 . ?
C22 C27 1.3900 . ?
C27 H27 0.9300 . ?
C27 C26 1.3900 . ?
C26 H26 0.9300 . ?
C26 C25 1.3900 . ?
C25 C24 1.3900 . ?
C24 H24 0.9300 . ?
C21 H21A 0.9600 . ?
C21 H21B 0.9600 . ?
C21 H21C 0.9600 . ?
C14 H14A 0.9600 . ?
C14 H14B 0.9600 . ?
C14 H14C 0.9600 . ?
C7 H7A 0.9600 . ?
C7 H7B 0.9600 . ?
C7 H7C 0.9600 . ?
C30 H30 0.9800 . ?

loop_
_geom_torsion_atom_site_label_1
_geom_torsion_atom_site_label_2
_geom_torsion_atom_site_label_3
_geom_torsion_atom_site_label_4
_geom_torsion
_geom_torsion_site_symmetry_1
_geom_torsion_site_symmetry_2
_geom_torsion_site_symmetry_3
_geom_torsion_site_symmetry_4
_geom_torsion_publ_flag
P007 C11 C10 C9 174.7(5) . . . . ?
P007 C11 C12 C13 -174.8(5) . . . . ?
P008 C19 C18 C17 175.1(6) . . . . ?
P009 C4 C3 C2 -174.4(5) . . . . ?
P00A C25 C24 C23 -174.7(6) . . . . ?
C11 P007 C11 C10 11.2(6) 3_655 . . . ?
C11 P007 C11 C10 -109.1(3) 2_545 . . . ?
C11 P007 C11 C12 65.6(6) 2_545 . . . ?
C11 P007 C11 C12 -174.0(4) 3_655 . . . ?
C11 C10 C9 C8 0.0 . . . . ?
C10 C11 C12 C13 0.0 . . . . ?
C10 C9 C8 C13 0.0 . . . . ?
C9 C8 C13 C12 0.0 . . . . ?
C8 C13 C12 C11 0.0 . . . . ?
C12 C11 C10 C9 0.0 . . . . ?
C2 C1 C6 C5 0.0 . . . . ?
C1 C2 C3 C4 0.0 . . . . ?
C1 C6 C5 C4 0.0 . . . . ?
C6 C5 C4 P009 174.5(5) . . . . ?
C6 C5 C4 C3 0.0 . . . . ?
C5 C4 C3 C2 0.0 . . . . ?
C4 P009 C4 C5 174.2(5) 3_655 . . . ?
C4 P009 C4 C5 -65.5(9) 2_545 . . . ?
C4 P009 C4 C3 108.9(4) 2_545 . . . ?
C4 P009 C4 C3 -11.3(7) 3_655 . . . ?
C3 C2 C1 C6 0.0 . . . . ?
C28 P00A C25 C26 44.8(4) . . . . ?
C28 P00A C25 C24 -140.5(4) . . . . ?
C17 C15 C16 C20 0.0 . . . . ?
C15 C17 C18 C19 0.0 . . . . ?
C15 C16 C20 C19 0.0 . . . . ?
C16 C20 C19 P008 -175.1(6) . . . . ?
C16 C20 C19 C18 0.0 . . . . ?
C20 C19 C18 C17 0.0 . . . . ?
C19 P008 C19 C20 76.7(9) 3_665 . . . ?
C19 P008 C19 C20 -166.5(6) 2_655 . . . ?
C19 P008 C19 C18 18.4(8) 2_655 . . . ?
C19 P008 C19 C18 -98.4(4) 3_665 . . . ?
C18 C17 C15 C16 0.0 . . . . ?
C23 C22 C27 C26 0.0 . . . . ?
C22 C23 C24 C25 0.0 . . . . ?
C22 C27 C26 C25 0.0 . . . . ?
C27 C26 C25 P00A 174.7(6) . . . . ?
C27 C26 C25 C24 0.0 . . . . ?
C26 C25 C24 C23 0.0 . . . . ?
C25 P00A C25 C26 -75.9(9) 3 . . . ?
C25 P00A C25 C26 165.5(6) 2 . . . ?
C25 P00A C25 C24 98.8(5) 3 . . . ?
C25 P00A C25 C24 -19.8(8) 2 . . . ?
C24 C23 C22 C27 0.0 . . . . ?
C21 P008 C19 C20 -44.9(4) . . . . ?
C21 P008 C19 C18 140.0(4) . . . . ?
C14 P007 C11 C10 131.0(4) . . . . ?
C14 P007 C11 C12 -54.2(4) . . . . ?
C7 P009 C4 C5 54.3(4) . . . . ?
C7 P009 C4 C3 -131.2(3) . . . . ?

loop_
_twin_individual_id
_twin_individual_mass_fraction_refined
1 0.81414
2 0.18586
